data_4037741
loop_
_publ_author_name
'Amador-S\'anchez, Yoarhy A'
'Aguilar-Granda, Andres'
'Flores-Cruz, Ricardo'
'Gonz\'alez-Calder\'on, Davir'
'Orta, Cynthia'
'Rodr\'iguez-Molina, Braulio'
'Jim\'enez-S\'anchez, Arturo'
'Miranda, Luis D.'

_publ_section_title
;
 Diversity-Oriented Synthesis of Highly Fluorescent Fused-isoquinolines
 for Specific Subcellular Localization.
;
_journal_name_full 'The Journal of organic chemistry'
_journal_paper_doi 10.1021/acs.joc.9b02712
_journal_year 2019
_chemical_formula_moiety 'C25 H28 N2 O5'
_chemical_formula_sum 'C25 H28 N2 O5'
_chemical_formula_weight 436.49
_space_group_crystal_system monoclinic
_space_group_IT_number 14
_space_group_name_Hall '-P 2yn'
_space_group_name_H-M_alt 'P 1 21/n 1'
_atom_sites_solution_hydrogens mixed
_audit_creation_method SHELXL-2014/7
_cell_angle_alpha 90
_cell_angle_beta 100.5736(11)
_cell_angle_gamma 90
_cell_formula_units_Z 8
_cell_length_a 9.9238(2)
_cell_length_b 18.8348(4)
_cell_length_c 25.3390(5)
_cell_measurement_reflns_used 9304
_cell_measurement_temperature 298(2)
_cell_measurement_theta_max 68.29
_cell_measurement_theta_min 2.94
_cell_volume 4655.76(17)
_computing_cell_refinement 'APEX3 v2016.1 (Bruker, 2014)'
_computing_data_collection 'APEX3 v2016.1 (Bruker, 2014)'
_computing_data_reduction 'SAINT V8.37A  (Bruker, 2014)'
_computing_molecular_graphics 'XP V 5.1 (Bruker, 1998)'
_computing_structure_refinement 'SHELXL-2014/7 (Sheldrick, 2014)'
_computing_structure_solution 'SHELXS-2014 (Bruker, 2014)'
_diffrn_ambient_temperature 298(2)
_diffrn_detector_area_resol_mean 52.0833
_diffrn_measured_fraction_theta_full 0.999
_diffrn_measured_fraction_theta_max 0.998
_diffrn_measurement_device_type 'Bruker D8 Venture \k-geometry diffractometer 208039-01'
_diffrn_measurement_method \w-scans
_diffrn_radiation_type CuK\a
_diffrn_radiation_wavelength 1.54178
_diffrn_reflns_av_R_equivalents 0.0833
_diffrn_reflns_av_unetI/netI 0.0367
_diffrn_reflns_Laue_measured_fraction_full 0.999
_diffrn_reflns_Laue_measured_fraction_max 0.998
_diffrn_reflns_limit_h_max 11
_diffrn_reflns_limit_h_min -11
_diffrn_reflns_limit_k_max 22
_diffrn_reflns_limit_k_min -22
_diffrn_reflns_limit_l_max 30
_diffrn_reflns_limit_l_min -30
_diffrn_reflns_number 58236
_diffrn_reflns_point_group_measured_fraction_full 0.999
_diffrn_reflns_point_group_measured_fraction_max 0.998
_diffrn_reflns_theta_full 67.679
_diffrn_reflns_theta_max 68.407
_diffrn_reflns_theta_min 2.941
_diffrn_source 'micro-focus X-ray source'
_exptl_absorpt_coefficient_mu 0.710
_exptl_absorpt_correction_T_max 0.9313
_exptl_absorpt_correction_T_min 0.9039
_exptl_absorpt_correction_type analytical
_exptl_absorpt_process_details 'SHELXTL (Sheldrick, 2014)'
_exptl_crystal_colour yellow
_exptl_crystal_density_diffrn 1.245
_exptl_crystal_description Prism
_exptl_crystal_F_000 1856
_exptl_crystal_size_max 0.339
_exptl_crystal_size_mid 0.221
_exptl_crystal_size_min 0.184
_refine_diff_density_max 0.197
_refine_diff_density_min -0.207
_refine_diff_density_rms 0.041
_refine_ls_extinction_method none
_refine_ls_goodness_of_fit_ref 1.080
_refine_ls_hydrogen_treatment mixed
_refine_ls_matrix_type full
_refine_ls_number_parameters 597
_refine_ls_number_reflns 8515
_refine_ls_number_restraints 0
_refine_ls_restrained_S_all 1.080
_refine_ls_R_factor_all 0.0914
_refine_ls_R_factor_gt 0.0603
_refine_ls_shift/su_max 0.000
_refine_ls_shift/su_mean 0.000
_refine_ls_structure_factor_coef Fsqd
_refine_ls_weighting_details 'w=1/[\s^2^(Fo^2^)+(0.0579P)^2^+2.2116P] where P=(Fo^2^+2Fc^2^)/3'
_refine_ls_weighting_scheme calc
_refine_ls_wR_factor_gt 0.1422
_refine_ls_wR_factor_ref 0.1642
_reflns_Friedel_coverage 0.000
_reflns_number_gt 5543
_reflns_number_total 8515
_reflns_threshold_expression 'I > 2\s(I)'
_cod_data_source_file jo9b02712_si_004.cif
_cod_data_source_block 012MGL17
_cod_depositor_comments
;
The following automatic conversions were performed:

data item '_exptl_absorpt_correction_type' value 'Analytical' was
changed to 'analytical' in accordance with the
/home/data/users/saulius/crontab/automatic-downloads/rss-feeds/ACS/lib/dictionaries/cif_core.dic
dictionary named 'cif_core.dic' version 2.4.2 last updated on
2011-04-26.

Automatic conversion script
Id: cif_fix_values 7556 2019-12-06 15:28:31Z antanas 
;
_cod_original_sg_symbol_H-M 'P 21/n'
_cod_database_code 4037741
_shelx_shelxl_version_number 2014/7
_shelx_space_group_comment
; 
The symmetry employed for this shelxl refinement is uniquely defined 
by the following loop, which should always be used as a source of 
symmetry information in preference to the above space-group names. 
They are only intended as comments. 
;
_shelx_estimated_absorpt_t_min 0.795
_shelx_estimated_absorpt_t_max 0.880

loop_
_space_group_symop_operation_xyz
'x, y, z'
'-x+1/2, y+1/2, -z+1/2'
'-x, -y, -z'
'x-1/2, -y-1/2, z-1/2'

loop_
_atom_site_label
_atom_site_type_symbol
_atom_site_fract_x
_atom_site_fract_y
_atom_site_fract_z
_atom_site_U_iso_or_equiv
_atom_site_adp_type
_atom_site_occupancy
_atom_site_site_symmetry_order
_atom_site_calc_flag
_atom_site_refinement_flags_posn
_atom_site_refinement_flags_adp
O1 O 0.6504(2) 0.14500(9) 0.24782(7) 0.0693(5) Uani 1 1 d . .
O2 O 0.70721(19) -0.10466(10) 0.03321(7) 0.0673(5) Uani 1 1 d . .
O3 O 0.60155(19) -0.22792(10) 0.06523(7) 0.0700(5) Uani 1 1 d . .
O4 O 0.4907(2) -0.23198(9) 0.15398(8) 0.0739(5) Uani 1 1 d . .
O5 O 0.41040(19) 0.11285(10) 0.14143(7) 0.0695(5) Uani 1 1 d . .
N1 N 0.6694(2) 0.07490(10) 0.17551(7) 0.0503(5) Uani 1 1 d . .
N2 N 0.3211(2) 0.02561(12) 0.18577(9) 0.0579(5) Uani 1 1 d . .
H2 H 0.346(3) -0.0064(15) 0.2060(11) 0.070 Uiso 1 1 d . U
C1 C 0.6426(2) -0.10337(14) 0.07637(9) 0.0536(6) Uani 1 1 d . .
C2 C 0.5946(2) -0.16658(13) 0.09398(10) 0.0545(6) Uani 1 1 d . .
C3 C 0.5360(3) -0.16764(13) 0.14019(10) 0.0577(6) Uani 1 1 d . .
C4 C 0.5319(3) -0.10589(13) 0.16886(9) 0.0550(6) Uani 1 1 d . .
H4 H 0.4963 -0.1066 0.2004 0.066 Uiso 1 1 calc R U
C4A C 0.5800(2) -0.04286(12) 0.15150(9) 0.0491(5) Uani 1 1 d . .
C5 C 0.5667(2) 0.02358(12) 0.18361(9) 0.0479(5) Uani 1 1 d . .
H5 H 0.5817 0.0110 0.2218 0.057 Uiso 1 1 calc R U
C6 C 0.6867(3) 0.13647(13) 0.20454(9) 0.0543(6) Uani 1 1 d . .
C6A C 0.7555(3) 0.18610(13) 0.17395(10) 0.0555(6) Uani 1 1 d . .
C7 C 0.8028(3) 0.25356(15) 0.18791(12) 0.0695(7) Uani 1 1 d . .
H7 H 0.7930 0.2734 0.2206 0.083 Uiso 1 1 calc R U
C8 C 0.8646(3) 0.29078(17) 0.15235(13) 0.0799(9) Uani 1 1 d . .
H8 H 0.8961 0.3367 0.1605 0.096 Uiso 1 1 calc R U
C9 C 0.8800(3) 0.26001(17) 0.10460(13) 0.0796(9) Uani 1 1 d . .
H9 H 0.9233 0.2856 0.0811 0.096 Uiso 1 1 calc R U
C10 C 0.8336(3) 0.19283(16) 0.09036(11) 0.0705(8) Uani 1 1 d . .
H10 H 0.8455 0.1731 0.0579 0.085 Uiso 1 1 calc R U
C10A C 0.7678(2) 0.15443(14) 0.12566(9) 0.0553(6) Uani 1 1 d . .
C10B C 0.7087(2) 0.08264(14) 0.12471(9) 0.0533(6) Uani 1 1 d . .
C11 C 0.6902(2) 0.02947(13) 0.08858(9) 0.0528(6) Uani 1 1 d . .
C11A C 0.6362(2) -0.03881(13) 0.10441(9) 0.0499(6) Uani 1 1 d . .
C12 C 0.4235(2) 0.05866(13) 0.16812(9) 0.0502(6) Uani 1 1 d . .
C13 C 0.7202(3) 0.04149(17) 0.03298(10) 0.0782(9) Uani 1 1 d . .
H13A H 0.7221 0.0915 0.0260 0.117 Uiso 1 1 calc R U
H13B H 0.6500 0.0195 0.0070 0.117 Uiso 1 1 calc R U
H13C H 0.8075 0.0211 0.0306 0.117 Uiso 1 1 calc R U
C14 C 0.6268(4) -0.1247(2) -0.01713(11) 0.0954(11) Uani 1 1 d . .
H14A H 0.5515 -0.1537 -0.0111 0.143 Uiso 1 1 calc R U
H14B H 0.6826 -0.1510 -0.0375 0.143 Uiso 1 1 calc R U
H14C H 0.5921 -0.0829 -0.0367 0.143 Uiso 1 1 calc R U
C15 C 0.7177(3) -0.27029(17) 0.08455(15) 0.0892(10) Uani 1 1 d . .
H15A H 0.7992 -0.2451 0.0804 0.134 Uiso 1 1 calc R U
H15B H 0.7119 -0.3138 0.0645 0.134 Uiso 1 1 calc R U
H15C H 0.7208 -0.2807 0.1218 0.134 Uiso 1 1 calc R U
C16 C 0.4057(3) -0.23286(16) 0.19337(12) 0.0748(8) Uani 1 1 d . .
H16A H 0.4598 -0.2223 0.2279 0.112 Uiso 1 1 calc R U
H16B H 0.3650 -0.2790 0.1943 0.112 Uiso 1 1 calc R U
H16C H 0.3347 -0.1979 0.1846 0.112 Uiso 1 1 calc R U
C17 C 0.1758(3) 0.04700(15) 0.17485(11) 0.0664(7) Uani 1 1 d . .
C18 C 0.1233(4) 0.0510(3) 0.11460(14) 0.1165(14) Uani 1 1 d . .
H18A H 0.1652 0.0906 0.1000 0.175 Uiso 1 1 calc R U
H18B H 0.0256 0.0571 0.1078 0.175 Uiso 1 1 calc R U
H18C H 0.1461 0.0079 0.0980 0.175 Uiso 1 1 calc R U
C19 C 0.0979(3) -0.0096(2) 0.19923(18) 0.1084(13) Uani 1 1 d . .
H19A H 0.1065 -0.0542 0.1818 0.163 Uiso 1 1 calc R U
H19B H 0.0029 0.0034 0.1945 0.163 Uiso 1 1 calc R U
H19C H 0.1350 -0.0139 0.2368 0.163 Uiso 1 1 calc R U
C20 C 0.1601(4) 0.11798(18) 0.20125(16) 0.0956(11) Uani 1 1 d . .
H20A H 0.1947 0.1145 0.2391 0.143 Uiso 1 1 calc R U
H20B H 0.0649 0.1309 0.1954 0.143 Uiso 1 1 calc R U
H20C H 0.2107 0.1535 0.1860 0.143 Uiso 1 1 calc R U
O21 O 0.1085(2) 0.41986(9) 0.22282(7) 0.0667(5) Uani 1 1 d . .
O22 O 0.17806(17) 0.68986(10) 0.02254(7) 0.0665(5) Uani 1 1 d . .
O23 O 0.1331(2) 0.81133(11) 0.07353(10) 0.0881(7) Uani 1 1 d . .
O24 O 0.0257(2) 0.80898(10) 0.16396(10) 0.0895(7) Uani 1 1 d . .
O25 O -0.12924(18) 0.46279(10) 0.11508(7) 0.0671(5) Uani 1 1 d . .
N21 N 0.12855(19) 0.49663(10) 0.15395(7) 0.0490(5) Uani 1 1 d . .
N22 N -0.2221(2) 0.54941(12) 0.15942(9) 0.0593(5) Uani 1 1 d . .
H22 H -0.201(3) 0.5822(15) 0.1839(11) 0.071 Uiso 1 1 d . U
C21 C 0.1289(2) 0.68464(14) 0.06968(9) 0.0554(6) Uani 1 1 d . .
C22 C 0.1013(3) 0.74724(14) 0.09445(11) 0.0637(7) Uani 1 1 d . .
C23 C 0.0497(3) 0.74510(14) 0.14216(11) 0.0627(7) Uani 1 1 d . .
C24 C 0.0274(2) 0.67981(13) 0.16401(10) 0.0558(6) Uani 1 1 d . .
H24 H -0.0058 0.6778 0.1960 0.067 Uiso 1 1 calc R U
C24A C 0.0536(2) 0.61757(12) 0.13905(9) 0.0476(5) Uani 1 1 d . .
C25 C 0.0278(2) 0.54745(12) 0.16428(8) 0.0470(5) Uani 1 1 d . .
H25 H 0.0387 0.5542 0.2032 0.056 Uiso 1 1 calc R U
C26 C 0.1446(2) 0.43266(13) 0.17967(9) 0.0530(6) Uani 1 1 d . .
C26A C 0.2096(3) 0.38602(13) 0.14568(10) 0.0583(6) Uani 1 1 d . .
C27 C 0.2587(3) 0.31796(16) 0.15594(13) 0.0791(8) Uani 1 1 d . .
H27 H 0.2504 0.2948 0.1876 0.095 Uiso 1 1 calc R U
C28 C 0.3204(4) 0.28522(18) 0.11774(16) 0.0985(11) Uani 1 1 d . .
H28 H 0.3548 0.2394 0.1235 0.118 Uiso 1 1 calc R U
C29 C 0.3310(4) 0.32065(19) 0.07126(15) 0.1007(12) Uani 1 1 d . .
H29 H 0.3726 0.2978 0.0460 0.121 Uiso 1 1 calc R U
C30 C 0.2826(3) 0.38835(17) 0.06059(12) 0.0801(9) Uani 1 1 d . .
H30 H 0.2921 0.4113 0.0290 0.096 Uiso 1 1 calc R U
C30A C 0.2189(3) 0.42161(14) 0.09836(10) 0.0574(6) Uani 1 1 d . .
C30B C 0.1635(2) 0.49294(13) 0.10210(9) 0.0508(6) Uani 1 1 d . .
C31 C 0.1455(2) 0.54966(13) 0.06906(9) 0.0510(6) Uani 1 1 d . .
C31A C 0.1060(2) 0.61729(13) 0.09096(8) 0.0501(6) Uani 1 1 d . .
C32 C -0.1176(2) 0.51561(13) 0.14337(9) 0.0515(6) Uani 1 1 d . .
C33 C 0.1634(3) 0.54224(17) 0.01153(10) 0.0710(8) Uani 1 1 d . .
H33A H 0.2544 0.5567 0.0084 0.106 Uiso 1 1 calc R U
H33B H 0.0977 0.5717 -0.0110 0.106 Uiso 1 1 calc R U
H33C H 0.1495 0.4936 0.0005 0.106 Uiso 1 1 calc R U
C34 C 0.3205(3) 0.70803(19) 0.02976(13) 0.0852(9) Uani 1 1 d . .
H34A H 0.3325 0.7568 0.0406 0.128 Uiso 1 1 calc R U
H34B H 0.3525 0.7013 -0.0034 0.128 Uiso 1 1 calc R U
H34C H 0.3718 0.6782 0.0569 0.128 Uiso 1 1 calc R U
C35 C 0.0216(4) 0.8481(2) 0.04460(17) 0.1158(14) Uani 1 1 d . .
H35A H -0.0228 0.8192 0.0153 0.174 Uiso 1 1 calc R U
H35B H 0.0530 0.8914 0.0309 0.174 Uiso 1 1 calc R U
H35C H -0.0421 0.8590 0.0677 0.174 Uiso 1 1 calc R U
C36 C -0.0399(4) 0.80898(18) 0.20920(15) 0.1031(12) Uani 1 1 d . .
H36A H -0.1238 0.7825 0.2010 0.155 Uiso 1 1 calc R U
H36B H -0.0596 0.8569 0.2181 0.155 Uiso 1 1 calc R U
H36C H 0.0194 0.7875 0.2391 0.155 Uiso 1 1 calc R U
C37 C -0.3663(3) 0.52552(16) 0.14811(12) 0.0672(7) Uani 1 1 d . .
C38 C -0.4176(3) 0.5226(2) 0.08763(13) 0.0953(11) Uani 1 1 d . .
H38A H -0.4003 0.5672 0.0719 0.143 Uiso 1 1 calc R U
H38B H -0.5143 0.5131 0.0805 0.143 Uiso 1 1 calc R U
H38C H -0.3705 0.4855 0.0724 0.143 Uiso 1 1 calc R U
C39 C -0.4482(3) 0.5802(2) 0.17291(16) 0.0998(11) Uani 1 1 d . .
H39A H -0.4151 0.5823 0.2109 0.150 Uiso 1 1 calc R U
H39B H -0.5432 0.5670 0.1661 0.150 Uiso 1 1 calc R U
H39C H -0.4380 0.6259 0.1573 0.150 Uiso 1 1 calc R U
C40 C -0.3788(3) 0.45373(18) 0.17398(15) 0.0954(11) Uani 1 1 d . .
H40A H -0.3282 0.4190 0.1579 0.143 Uiso 1 1 calc R U
H40B H -0.4736 0.4401 0.1687 0.143 Uiso 1 1 calc R U
H40C H -0.3426 0.4567 0.2117 0.143 Uiso 1 1 calc R U

loop_
_atom_site_aniso_label
_atom_site_aniso_U_11
_atom_site_aniso_U_22
_atom_site_aniso_U_33
_atom_site_aniso_U_23
_atom_site_aniso_U_13
_atom_site_aniso_U_12
O1 0.0955(14) 0.0617(12) 0.0583(10) -0.0051(8) 0.0338(10) -0.0063(10)
O2 0.0697(11) 0.0839(13) 0.0539(10) -0.0102(9) 0.0264(9) 0.0058(10)
O3 0.0678(12) 0.0663(12) 0.0772(12) -0.0215(9) 0.0167(9) 0.0068(9)
O4 0.0940(14) 0.0505(11) 0.0860(13) -0.0027(9) 0.0396(11) -0.0051(10)
O5 0.0726(12) 0.0658(12) 0.0761(12) 0.0284(10) 0.0292(10) 0.0126(9)
N1 0.0589(12) 0.0508(12) 0.0453(10) 0.0020(8) 0.0204(9) -0.0026(9)
N2 0.0578(13) 0.0520(13) 0.0685(14) 0.0111(10) 0.0233(11) 0.0051(10)
C1 0.0517(14) 0.0642(16) 0.0473(12) -0.0050(11) 0.0157(10) 0.0058(12)
C2 0.0534(14) 0.0526(15) 0.0588(14) -0.0100(11) 0.0134(11) 0.0049(11)
C3 0.0624(15) 0.0508(15) 0.0628(15) 0.0001(12) 0.0192(12) 0.0024(12)
C4 0.0654(16) 0.0525(15) 0.0515(13) 0.0002(11) 0.0224(11) 0.0049(12)
C4A 0.0539(13) 0.0516(14) 0.0435(12) 0.0010(10) 0.0138(10) 0.0053(11)
C5 0.0568(14) 0.0494(13) 0.0410(11) 0.0030(9) 0.0184(10) 0.0001(11)
C6 0.0608(15) 0.0554(15) 0.0493(13) 0.0004(11) 0.0171(11) 0.0012(12)
C6A 0.0566(15) 0.0557(15) 0.0565(14) 0.0067(11) 0.0163(11) -0.0009(12)
C7 0.0777(19) 0.0591(17) 0.0734(17) -0.0030(13) 0.0185(14) -0.0101(14)
C8 0.087(2) 0.0621(19) 0.092(2) 0.0098(16) 0.0208(17) -0.0175(16)
C9 0.083(2) 0.081(2) 0.078(2) 0.0184(16) 0.0224(16) -0.0209(17)
C10 0.0750(19) 0.077(2) 0.0634(16) 0.0087(14) 0.0234(14) -0.0112(15)
C10A 0.0532(14) 0.0613(16) 0.0540(13) 0.0087(11) 0.0163(11) -0.0014(12)
C10B 0.0541(14) 0.0620(16) 0.0467(12) 0.0029(11) 0.0174(10) -0.0014(12)
C11 0.0531(14) 0.0630(16) 0.0459(12) 0.0029(11) 0.0189(11) 0.0001(12)
C11A 0.0504(13) 0.0572(15) 0.0443(12) 0.0013(10) 0.0148(10) 0.0020(11)
C12 0.0571(14) 0.0519(15) 0.0452(12) 0.0020(10) 0.0191(11) 0.0018(11)
C13 0.101(2) 0.085(2) 0.0565(15) -0.0035(14) 0.0351(15) -0.0132(18)
C14 0.126(3) 0.108(3) 0.0527(16) -0.0138(16) 0.0175(17) 0.005(2)
C15 0.085(2) 0.072(2) 0.114(3) -0.0085(18) 0.0264(19) 0.0178(18)
C16 0.084(2) 0.0638(19) 0.0817(19) 0.0043(14) 0.0277(16) -0.0106(15)
C17 0.0555(15) 0.0711(18) 0.0769(17) 0.0043(14) 0.0236(13) 0.0027(13)
C18 0.074(2) 0.183(4) 0.088(2) -0.008(3) 0.0015(18) 0.004(3)
C19 0.066(2) 0.101(3) 0.168(4) 0.022(3) 0.048(2) -0.0070(19)
C20 0.083(2) 0.080(2) 0.132(3) -0.010(2) 0.043(2) 0.0164(18)
O21 0.0943(14) 0.0573(11) 0.0535(10) 0.0035(8) 0.0267(9) -0.0024(10)
O22 0.0545(10) 0.0889(14) 0.0585(10) 0.0204(9) 0.0171(8) -0.0079(9)
O23 0.0787(14) 0.0689(13) 0.1252(18) 0.0336(12) 0.0410(13) 0.0012(11)
O24 0.1098(17) 0.0507(12) 0.1231(17) -0.0060(11) 0.0608(14) -0.0086(11)
O25 0.0677(11) 0.0691(12) 0.0696(11) -0.0216(10) 0.0263(9) -0.0125(9)
N21 0.0556(11) 0.0530(12) 0.0415(9) -0.0014(8) 0.0172(8) 0.0006(9)
N22 0.0562(13) 0.0604(14) 0.0669(13) -0.0098(10) 0.0258(11) -0.0060(11)
C21 0.0442(13) 0.0699(17) 0.0533(13) 0.0131(12) 0.0122(11) -0.0044(12)
C22 0.0554(15) 0.0579(17) 0.0822(18) 0.0148(14) 0.0242(13) -0.0064(13)
C23 0.0586(16) 0.0549(16) 0.0781(17) 0.0008(13) 0.0216(13) -0.0056(12)
C24 0.0553(14) 0.0557(15) 0.0599(14) -0.0023(11) 0.0194(12) -0.0065(12)
C24A 0.0449(12) 0.0523(14) 0.0472(12) 0.0031(10) 0.0127(10) -0.0032(10)
C25 0.0569(14) 0.0476(13) 0.0397(11) -0.0024(9) 0.0172(10) -0.0019(11)
C26 0.0597(15) 0.0542(15) 0.0461(12) -0.0016(11) 0.0128(11) -0.0052(12)
C26A 0.0636(16) 0.0493(15) 0.0644(15) -0.0060(12) 0.0183(12) -0.0035(12)
C27 0.098(2) 0.0608(19) 0.082(2) -0.0022(15) 0.0273(17) 0.0012(16)
C28 0.127(3) 0.058(2) 0.120(3) -0.0107(19) 0.047(2) 0.015(2)
C29 0.136(3) 0.071(2) 0.112(3) -0.021(2) 0.069(2) 0.005(2)
C30 0.101(2) 0.074(2) 0.0745(18) -0.0146(15) 0.0393(17) -0.0022(18)
C30A 0.0583(15) 0.0583(16) 0.0594(14) -0.0134(12) 0.0210(12) -0.0082(12)
C30B 0.0518(13) 0.0597(15) 0.0433(12) -0.0058(11) 0.0153(10) -0.0062(11)
C31 0.0485(13) 0.0653(16) 0.0417(12) -0.0015(11) 0.0146(10) -0.0086(11)
C31A 0.0443(12) 0.0627(16) 0.0426(11) 0.0050(10) 0.0063(10) -0.0053(11)
C32 0.0595(15) 0.0562(15) 0.0429(12) 0.0021(11) 0.0204(11) -0.0065(12)
C33 0.0821(19) 0.088(2) 0.0470(14) -0.0042(13) 0.0219(13) -0.0133(16)
C34 0.0592(17) 0.113(3) 0.090(2) 0.0222(19) 0.0306(16) -0.0022(17)
C35 0.111(3) 0.103(3) 0.142(3) 0.055(3) 0.047(3) 0.020(2)
C36 0.141(3) 0.068(2) 0.116(3) -0.0200(19) 0.065(3) -0.011(2)
C37 0.0542(15) 0.0715(19) 0.0819(18) -0.0022(14) 0.0280(14) -0.0072(13)
C38 0.0647(19) 0.131(3) 0.089(2) -0.007(2) 0.0112(17) -0.012(2)
C39 0.067(2) 0.103(3) 0.140(3) -0.015(2) 0.046(2) -0.0005(19)
C40 0.076(2) 0.087(2) 0.132(3) 0.014(2) 0.043(2) -0.0161(18)

loop_
_atom_type_symbol
_atom_type_description
_atom_type_scat_dispersion_real
_atom_type_scat_dispersion_imag
_atom_type_scat_source
C C 0.0181 0.0091 'International Tables Vol C Tables 4.2.6.8 and 6.1.1.4'
H H 0.0000 0.0000 'International Tables Vol C Tables 4.2.6.8 and 6.1.1.4'
N N 0.0311 0.0180 'International Tables Vol C Tables 4.2.6.8 and 6.1.1.4'
O O 0.0492 0.0322 'International Tables Vol C Tables 4.2.6.8 and 6.1.1.4'

loop_
_geom_angle_atom_site_label_1
_geom_angle_atom_site_label_2
_geom_angle_atom_site_label_3
_geom_angle
C1 O2 C14 117.0(2)
C2 O3 C15 114.1(2)
C3 O4 C16 117.2(2)
C6 N1 C10B 111.86(19)
C6 N1 C5 120.89(18)
C10B N1 C5 121.02(19)
C12 N2 C17 126.0(2)
C12 N2 H2 114(2)
C17 N2 H2 120(2)
O2 C1 C2 118.8(2)
O2 C1 C11A 119.2(2)
C2 C1 C11A 121.8(2)
O3 C2 C1 119.9(2)
O3 C2 C3 120.0(2)
C1 C2 C3 120.1(2)
O4 C3 C4 125.1(2)
O4 C3 C2 115.8(2)
C4 C3 C2 119.1(2)
C3 C4 C4A 120.9(2)
C3 C4 H4 119.6
C4A C4 H4 119.6
C4 C4A C11A 122.0(2)
C4 C4A C5 118.08(19)
C11A C4A C5 119.9(2)
N1 C5 C4A 110.11(17)
N1 C5 C12 108.42(18)
C4A C5 C12 112.49(19)
N1 C5 H5 108.6
C4A C5 H5 108.6
C12 C5 H5 108.6
O1 C6 N1 124.3(2)
O1 C6 C6A 129.3(2)
N1 C6 C6A 106.41(19)
C7 C6A C10A 122.8(2)
C7 C6A C6 128.6(2)
C10A C6A C6 108.6(2)
C8 C7 C6A 118.3(3)
C8 C7 H7 120.8
C6A C7 H7 120.8
C7 C8 C9 119.8(3)
C7 C8 H8 120.1
C9 C8 H8 120.1
C10 C9 C8 122.3(3)
C10 C9 H9 118.9
C8 C9 H9 118.9
C9 C10 C10A 118.8(3)
C9 C10 H10 120.6
C10A C10 H10 120.6
C6A C10A C10 117.9(2)
C6A C10A C10B 108.1(2)
C10 C10A C10B 134.0(2)
C11 C10B N1 121.0(2)
C11 C10B C10A 134.3(2)
N1 C10B C10A 104.74(19)
C10B C11 C11A 118.3(2)
C10B C11 C13 119.8(2)
C11A C11 C13 121.8(2)
C4A C11A C1 116.1(2)
C4A C11A C11 119.8(2)
C1 C11A C11 124.1(2)
O5 C12 N2 124.5(2)
O5 C12 C5 119.8(2)
N2 C12 C5 115.8(2)
C11 C13 H13A 109.5
C11 C13 H13B 109.5
H13A C13 H13B 109.5
C11 C13 H13C 109.5
H13A C13 H13C 109.5
H13B C13 H13C 109.5
O2 C14 H14A 109.5
O2 C14 H14B 109.5
H14A C14 H14B 109.5
O2 C14 H14C 109.5
H14A C14 H14C 109.5
H14B C14 H14C 109.5
O3 C15 H15A 109.5
O3 C15 H15B 109.5
H15A C15 H15B 109.5
O3 C15 H15C 109.5
H15A C15 H15C 109.5
H15B C15 H15C 109.5
O4 C16 H16A 109.5
O4 C16 H16B 109.5
H16A C16 H16B 109.5
O4 C16 H16C 109.5
H16A C16 H16C 109.5
H16B C16 H16C 109.5
N2 C17 C19 106.6(2)
N2 C17 C20 109.5(2)
C19 C17 C20 109.9(3)
N2 C17 C18 110.2(2)
C19 C17 C18 109.8(3)
C20 C17 C18 110.8(3)
C17 C18 H18A 109.5
C17 C18 H18B 109.5
H18A C18 H18B 109.5
C17 C18 H18C 109.5
H18A C18 H18C 109.5
H18B C18 H18C 109.5
C17 C19 H19A 109.5
C17 C19 H19B 109.5
H19A C19 H19B 109.5
C17 C19 H19C 109.5
H19A C19 H19C 109.5
H19B C19 H19C 109.5
C17 C20 H20A 109.5
C17 C20 H20B 109.5
H20A C20 H20B 109.5
C17 C20 H20C 109.5
H20A C20 H20C 109.5
H20B C20 H20C 109.5
C21 O22 C34 113.9(2)
C22 O23 C35 114.9(2)
C23 O24 C36 117.9(2)
C26 N21 C30B 111.79(19)
C26 N21 C25 121.55(18)
C30B N21 C25 119.69(18)
C32 N22 C37 124.9(2)
C32 N22 H22 117.2(19)
C37 N22 H22 116.5(18)
O22 C21 C22 117.6(2)
O22 C21 C31A 120.2(2)
C22 C21 C31A 122.1(2)
O23 C22 C21 119.5(2)
O23 C22 C23 120.3(3)
C21 C22 C23 120.1(2)
O24 C23 C24 124.8(2)
O24 C23 C22 116.4(2)
C24 C23 C22 118.9(2)
C24A C24 C23 121.0(2)
C24A C24 H24 119.5
C23 C24 H24 119.5
C24 C24A C31A 122.0(2)
C24 C24A C25 119.24(19)
C31A C24A C25 118.7(2)
N21 C25 C24A 109.05(17)
N21 C25 C32 108.16(18)
C24A C25 C32 114.22(19)
N21 C25 H25 108.4
C24A C25 H25 108.4
C32 C25 H25 108.4
O21 C26 N21 124.6(2)
O21 C26 C26A 129.5(2)
N21 C26 C26A 105.96(19)
C27 C26A C30A 122.2(2)
C27 C26A C26 128.8(2)
C30A C26A C26 108.9(2)
C26A C27 C28 118.0(3)
C26A C27 H27 121.0
C28 C27 H27 121.0
C29 C28 C27 119.8(3)
C29 C28 H28 120.1
C27 C28 H28 120.1
C30 C29 C28 122.8(3)
C30 C29 H29 118.6
C28 C29 H29 118.6
C29 C30 C30A 118.1(3)
C29 C30 H30 121.0
C30A C30 H30 121.0
C30 C30A C26A 119.1(3)
C30 C30A C30B 133.1(3)
C26A C30A C30B 107.6(2)
C31 C30B N21 120.5(2)
C31 C30B C30A 134.2(2)
N21 C30B C30A 105.3(2)
C30B C31 C31A 117.76(19)
C30B C31 C33 120.1(2)
C31A C31 C33 122.2(2)
C24A C31A C21 115.9(2)
C24A C31A C31 119.7(2)
C21 C31A C31 124.1(2)
O25 C32 N22 124.8(2)
O25 C32 C25 119.6(2)
N22 C32 C25 115.6(2)
C31 C33 H33A 109.5
C31 C33 H33B 109.5
H33A C33 H33B 109.5
C31 C33 H33C 109.5
H33A C33 H33C 109.5
H33B C33 H33C 109.5
O22 C34 H34A 109.5
O22 C34 H34B 109.5
H34A C34 H34B 109.5
O22 C34 H34C 109.5
H34A C34 H34C 109.5
H34B C34 H34C 109.5
O23 C35 H35A 109.5
O23 C35 H35B 109.5
H35A C35 H35B 109.5
O23 C35 H35C 109.5
H35A C35 H35C 109.5
H35B C35 H35C 109.5
O24 C36 H36A 109.5
O24 C36 H36B 109.5
H36A C36 H36B 109.5
O24 C36 H36C 109.5
H36A C36 H36C 109.5
H36B C36 H36C 109.5
N22 C37 C40 109.9(2)
N22 C37 C39 106.6(2)
C40 C37 C39 109.5(3)
N22 C37 C38 109.8(2)
C40 C37 C38 111.3(3)
C39 C37 C38 109.6(3)
C37 C38 H38A 109.5
C37 C38 H38B 109.5
H38A C38 H38B 109.5
C37 C38 H38C 109.5
H38A C38 H38C 109.5
H38B C38 H38C 109.5
C37 C39 H39A 109.5
C37 C39 H39B 109.5
H39A C39 H39B 109.5
C37 C39 H39C 109.5
H39A C39 H39C 109.5
H39B C39 H39C 109.5
C37 C40 H40A 109.5
C37 C40 H40B 109.5
H40A C40 H40B 109.5
C37 C40 H40C 109.5
H40A C40 H40C 109.5
H40B C40 H40C 109.5

loop_
_geom_bond_atom_site_label_1
_geom_bond_atom_site_label_2
_geom_bond_distance
O1 C6 1.226(3)
O2 C1 1.366(3)
O2 C14 1.426(3)
O3 C2 1.374(3)
O3 C15 1.413(4)
O4 C3 1.360(3)
O4 C16 1.420(3)
O5 C12 1.218(3)
N1 C6 1.367(3)
N1 C10B 1.419(3)
N1 C5 1.446(3)
N2 C12 1.337(3)
N2 C17 1.474(3)
N2 H2 0.80(3)
C1 C2 1.386(3)
C1 C11A 1.416(3)
C2 C3 1.400(3)
C3 C4 1.376(3)
C4 C4A 1.381(3)
C4 H4 0.9300
C4A C11A 1.409(3)
C4A C5 1.511(3)
C5 C12 1.552(3)
C5 H5 0.9800
C6 C6A 1.461(3)
C6A C7 1.378(4)
C6A C10A 1.387(3)
C7 C8 1.372(4)
C7 H7 0.9300
C8 C9 1.375(4)
C8 H8 0.9300
C9 C10 1.372(4)
C9 H9 0.9300
C10 C10A 1.402(3)
C10 H10 0.9300
C10A C10B 1.472(3)
C10B C11 1.346(3)
C11 C11A 1.477(3)
C11 C13 1.510(3)
C13 H13A 0.9600
C13 H13B 0.9600
C13 H13C 0.9600
C14 H14A 0.9600
C14 H14B 0.9600
C14 H14C 0.9600
C15 H15A 0.9600
C15 H15B 0.9600
C15 H15C 0.9600
C16 H16A 0.9600
C16 H16B 0.9600
C16 H16C 0.9600
C17 C19 1.513(4)
C17 C20 1.516(4)
C17 C18 1.522(4)
C18 H18A 0.9600
C18 H18B 0.9600
C18 H18C 0.9600
C19 H19A 0.9600
C19 H19B 0.9600
C19 H19C 0.9600
C20 H20A 0.9600
C20 H20B 0.9600
C20 H20C 0.9600
O21 C26 1.235(3)
O22 C21 1.374(3)
O22 C34 1.433(3)
O23 C22 1.378(3)
O23 C35 1.394(4)
O24 C23 1.363(3)
O24 C36 1.418(4)
O25 C32 1.219(3)
N21 C26 1.365(3)
N21 C30B 1.421(3)
N21 C25 1.443(3)
N22 C32 1.342(3)
N22 C37 1.477(3)
N22 H22 0.87(3)
C21 C22 1.386(4)
C21 C31A 1.413(3)
C22 C23 1.397(4)
C23 C24 1.383(3)
C24 C24A 1.379(3)
C24 H24 0.9300
C24A C31A 1.410(3)
C24A C25 1.510(3)
C25 C32 1.563(3)
C25 H25 0.9800
C26 C26A 1.461(3)
C26A C27 1.379(4)
C26A C30A 1.391(3)
C27 C28 1.382(4)
C27 H27 0.9300
C28 C29 1.374(5)
C28 H28 0.9300
C29 C30 1.372(5)
C29 H29 0.9300
C30 C30A 1.389(3)
C30 H30 0.9300
C30A C30B 1.461(3)
C30B C31 1.349(3)
C31 C31A 1.471(3)
C31 C33 1.507(3)
C33 H33A 0.9600
C33 H33B 0.9600
C33 H33C 0.9600
C34 H34A 0.9600
C34 H34B 0.9600
C34 H34C 0.9600
C35 H35A 0.9600
C35 H35B 0.9600
C35 H35C 0.9600
C36 H36A 0.9600
C36 H36B 0.9600
C36 H36C 0.9600
C37 C40 1.518(4)
C37 C39 1.518(4)
C37 C38 1.525(4)
C38 H38A 0.9600
C38 H38B 0.9600
C38 H38C 0.9600
C39 H39A 0.9600
C39 H39B 0.9600
C39 H39C 0.9600
C40 H40A 0.9600
C40 H40B 0.9600
C40 H40C 0.9600

loop_
_geom_hbond_atom_site_label_D
_geom_hbond_atom_site_label_H
_geom_hbond_atom_site_label_A
_geom_hbond_distance_DH
_geom_hbond_distance_HA
_geom_hbond_distance_DA
_geom_hbond_angle_DHA
_geom_hbond_site_symmetry_A
N2 H2 O21 0.80(3) 2.25(3) 3.037(3) 166(3) 2_545
N22 H22 O1 0.87(3) 2.08(3) 2.943(3) 169(3) 2
